data_4308139
loop_
_publ_author_name
'Wei-Zhong Chen'
'John D. Protasiewicz'
'Stephen A. Davis'
'James B. Updegraff'
'Li-Qing Ma'
'Phillip E. Fanwick'
'Tong Ren'

_publ_contact_author_address
;    Department of Chemistry
     Purdue University
     560 Oval Dr.
     W. Lafayette
     IN 47907-2084
     USA
;
_publ_contact_author_email tren@purdue.edu
_publ_contact_author_fax 1(765)4940239
_publ_contact_author_name 'Tong Ren'
_publ_contact_author_phone 1(765)4945466
_publ_section_title
;
Olefin Metathesis as an Inorganic Synthetic Tool: Cross and Ring Closing
Metathesis Reactions of Diruthenium-Bound \w-Alkene-\a-carboxylates
;
_journal_name_full 'Inorganic Chemistry'
_journal_page_first 3775
_journal_page_last 3782
_journal_paper_doi 10.1021/ic070123l
_journal_volume 46
_journal_year 2007
_chemical_formula_sum 'C44 H32 Cl13 N6 O2 Ru2'
_chemical_formula_weight 1339.75
_chemical_name_systematic
; 
 ? 
;
_space_group_IT_number 2
_symmetry_cell_setting triclinic
_symmetry_space_group_name_Hall '-P 1'
_symmetry_space_group_name_H-M 'P -1'
_atom_sites_solution_hydrogens geom
_atom_sites_solution_primary direct
_atom_sites_solution_secondary difmap
_audit_creation_date 18-05-06
_audit_creation_method SHELXL-97
_cell_angle_alpha 104.820(2)
_cell_angle_beta 99.830(2)
_cell_angle_gamma 94.748(2)
_cell_formula_units_Z 2
_cell_length_a 11.5633(5)
_cell_length_b 14.8987(6)
_cell_length_c 15.7020(7)
_cell_measurement_reflns_used 11635
_cell_measurement_temperature 150(2)
_cell_measurement_theta_max 27.49
_cell_measurement_theta_min 2.15
_cell_volume 2553.93(19)
_computing_cell_refinement DENZO/SCALEPACK_(Otwinowski,_1996)
_computing_data_collection Collect_(Nonius,_1998)
_computing_data_reduction DENZO/SCALEPACK_(Otwinowski,_1996)
_computing_structure_refinement 'SHELXL-97 (Sheldrick, 1997)'
_computing_structure_solution 'SHELXS-97 (Sheldrick, 1990)'
_diffrn_ambient_temperature 150(2)
_diffrn_measured_fraction_theta_full 0.993
_diffrn_measured_fraction_theta_max 0.993
_diffrn_measurement_device_type Nonius_KappaCCD
_diffrn_measurement_method \w
_diffrn_radiation_monochromator graphite
_diffrn_radiation_source 'fine-focus sealed tube'
_diffrn_radiation_type MoK\a
_diffrn_radiation_wavelength 0.71073
_diffrn_reflns_av_R_equivalents 0.0000
_diffrn_reflns_av_sigmaI/netI 0.0476
_diffrn_reflns_limit_h_max 15
_diffrn_reflns_limit_h_min 0
_diffrn_reflns_limit_k_max 19
_diffrn_reflns_limit_k_min -19
_diffrn_reflns_limit_l_max 19
_diffrn_reflns_limit_l_min -20
_diffrn_reflns_number 11635
_diffrn_reflns_theta_full 27.49
_diffrn_reflns_theta_max 27.49
_diffrn_reflns_theta_min 2.96
_exptl_absorpt_coefficient_mu 1.316
_exptl_absorpt_correction_T_max 0.8797
_exptl_absorpt_correction_T_min 0.5591
_exptl_absorpt_correction_type multi-scan_(Otwinowski_&_Minor,_1997)
_exptl_crystal_colour Redish
_exptl_crystal_density_diffrn 1.742
_exptl_crystal_density_method 'not measured'
_exptl_crystal_description Need;e
_exptl_crystal_F_000 1326
_exptl_crystal_size_max 0.50
_exptl_crystal_size_mid 0.13
_exptl_crystal_size_min 0.10
_refine_diff_density_max 1.041
_refine_diff_density_min -0.996
_refine_diff_density_rms 0.117
_refine_ls_extinction_method none
_refine_ls_goodness_of_fit_ref 1.369
_refine_ls_hydrogen_treatment mixed
_refine_ls_matrix_type full
_refine_ls_number_parameters 604
_refine_ls_number_reflns 11635
_refine_ls_number_restraints 0
_refine_ls_restrained_S_all 1.369
_refine_ls_R_factor_all 0.0605
_refine_ls_R_factor_gt 0.0418
_refine_ls_shift/su_max 0.013
_refine_ls_shift/su_mean 0.001
_refine_ls_structure_factor_coef Fsqd
_refine_ls_weighting_details 'calc w=1/[\s^2^(Fo^2^)+(0.0454P)^2^+0.0000P] where P=(Fo^2^+2Fc^2^)/3'
_refine_ls_weighting_scheme calc
_refine_ls_wR_factor_gt 0.1102
_refine_ls_wR_factor_ref 0.1143
_reflns_number_gt 8688
_reflns_number_total 11635
_reflns_threshold_expression >2sigma(I)
_cod_data_source_file ic070123l-file002_2.cif
_cod_data_source_block comp1b
_cod_depositor_comments
;
The following automatic conversions were performed:
'_symmetry_cell_setting' value 'Triclinic' changed to 'triclinic'
according to '/home/saulius/struct/CIF-dictionaries/cif_core.dic'
dictionary named 'cif_core.dic' version 2.4.1 from 2010-06-29.

Automatic conversion script
Id: cif_fix_enum 1527 2010-12-29 10:47:43Z saulius 
;
_cod_database_code 4308139

loop_
_symmetry_equiv_pos_as_xyz
'x, y, z'
'-x, -y, -z'

loop_
_atom_site_label
_atom_site_type_symbol
_atom_site_fract_x
_atom_site_fract_y
_atom_site_fract_z
_atom_site_U_iso_or_equiv
_atom_site_adp_type
_atom_site_occupancy
_atom_site_symmetry_multiplicity
_atom_site_calc_flag
_atom_site_refinement_flags
_atom_site_disorder_assembly
_atom_site_disorder_group
Ru1 Ru 0.13806(2) 0.239240(18) 0.160408(17) 0.01603(8) Uani 1 1 d . . .
Ru2 Ru 0.22184(2) 0.213197(18) 0.295192(17) 0.01669(8) Uani 1 1 d . . .
N1 N -0.0188(2) 0.2573(2) 0.20868(18) 0.0196(6) Uani 1 1 d . . .
N2 N 0.0812(3) 0.2577(2) 0.34909(18) 0.0208(6) Uani 1 1 d . . .
N3 N 0.2053(2) 0.37917(19) 0.21344(18) 0.0189(6) Uani 1 1 d . . .
N4 N 0.3130(2) 0.34370(18) 0.33588(17) 0.0175(6) Uani 1 1 d . . .
N5 N 0.2948(2) 0.21022(19) 0.11656(18) 0.0186(6) Uani 1 1 d . . .
N6 N 0.3614(2) 0.16458(19) 0.24384(18) 0.0192(6) Uani 1 1 d . . .
O1 O 0.0766(2) 0.09777(15) 0.11502(15) 0.0211(5) Uani 1 1 d . . .
O2 O 0.1323(2) 0.08036(16) 0.25310(16) 0.0233(5) Uani 1 1 d . . .
C1 C 0.0785(3) 0.0498(2) 0.1718(2) 0.0221(7) Uani 1 1 d . . .
C2 C 0.0148(4) -0.0488(3) 0.1359(3) 0.0441(11) Uani 1 1 d . . .
C3 C -0.0086(4) -0.0971(3) 0.2080(3) 0.0439(11) Uani 1 1 d . . .
C4 C 0.1016(5) -0.1307(4) 0.2530(5) 0.0710(17) Uani 1 1 d . . .
C5 C 0.1293(6) -0.1126(6) 0.3437(5) 0.118(3) Uani 1 1 d . . .
C6 C -0.0164(3) 0.2675(2) 0.2959(2) 0.0218(7) Uani 1 1 d . . .
C7 C -0.1341(3) 0.2531(2) 0.1558(2) 0.0229(8) Uani 1 1 d . . .
C8 C -0.1744(3) 0.1785(2) 0.0785(2) 0.0226(8) Uani 1 1 d . . .
C9 C -0.2864(3) 0.1756(3) 0.0294(2) 0.0261(8) Uani 1 1 d . . .
C10 C -0.3616(3) 0.2425(3) 0.0539(2) 0.0271(8) Uani 1 1 d . . .
C11 C -0.3169(3) 0.3152(3) 0.1306(3) 0.0277(8) Uani 1 1 d . . .
C12 C -0.2053(3) 0.3237(3) 0.1825(2) 0.0263(8) Uani 1 1 d . . .
C13 C 0.0805(3) 0.2702(2) 0.4412(2) 0.0222(8) Uani 1 1 d . . .
C14 C 0.1319(3) 0.2064(3) 0.4833(2) 0.0315(9) Uani 1 1 d . . .
C15 C 0.1355(4) 0.2205(3) 0.5748(3) 0.0400(11) Uani 1 1 d . . .
C16 C 0.0890(4) 0.2943(3) 0.6256(3) 0.0403(10) Uani 1 1 d . . .
C17 C 0.0375(3) 0.3543(3) 0.5811(3) 0.0356(10) Uani 1 1 d . . .
C18 C 0.0322(3) 0.3456(3) 0.4896(2) 0.0265(8) Uani 1 1 d . . .
C19 C 0.2878(3) 0.4039(2) 0.2880(2) 0.0199(7) Uani 1 1 d . . .
C20 C 0.1742(3) 0.4543(2) 0.1758(2) 0.0192(7) Uani 1 1 d . . .
C21 C 0.0539(3) 0.4610(2) 0.1522(2) 0.0226(8) Uani 1 1 d . . .
C22 C 0.0237(3) 0.5377(3) 0.1224(2) 0.0253(8) Uani 1 1 d . . .
C23 C 0.1053(3) 0.6068(3) 0.1144(3) 0.0296(8) Uani 1 1 d . . .
C24 C 0.2244(3) 0.5958(3) 0.1378(2) 0.0276(8) Uani 1 1 d . . .
C25 C 0.2611(3) 0.5200(2) 0.1664(2) 0.0246(8) Uani 1 1 d . . .
C26 C 0.4183(3) 0.3656(2) 0.4021(2) 0.0221(8) Uani 1 1 d . . .
C27 C 0.5220(3) 0.4079(2) 0.3862(3) 0.0263(8) Uani 1 1 d . . .
C28 C 0.6260(3) 0.4197(3) 0.4496(3) 0.0338(9) Uani 1 1 d . . .
C29 C 0.6300(4) 0.3930(3) 0.5287(3) 0.0325(9) Uani 1 1 d . . .
C30 C 0.5251(4) 0.3547(3) 0.5429(2) 0.0319(9) Uani 1 1 d . . .
C31 C 0.4179(3) 0.3396(2) 0.4823(2) 0.0260(8) Uani 1 1 d . . .
C32 C 0.3745(3) 0.1738(2) 0.1641(2) 0.0209(7) Uani 1 1 d . . .
C33 C 0.3132(3) 0.2076(3) 0.0286(2) 0.0238(8) Uani 1 1 d . . .
C34 C 0.3307(3) 0.2906(3) 0.0040(3) 0.0335(10) Uani 1 1 d . . .
C35 C 0.3554(4) 0.2840(4) -0.0805(3) 0.0456(13) Uani 1 1 d . . .
C36 C 0.3613(4) 0.2003(4) -0.1411(3) 0.0541(14) Uani 1 1 d . . .
C37 C 0.3399(4) 0.1203(4) -0.1150(3) 0.0469(12) Uani 1 1 d . . .
C38 C 0.3163(3) 0.1200(3) -0.0306(2) 0.0321(9) Uani 1 1 d . . .
C39 C 0.4495(3) 0.1277(2) 0.2949(2) 0.0218(8) Uani 1 1 d . . .
C40 C 0.5633(3) 0.1754(2) 0.3279(2) 0.0230(8) Uani 1 1 d . . .
C41 C 0.6422(3) 0.1384(3) 0.3825(2) 0.0260(8) Uani 1 1 d . . .
C42 C 0.6144(3) 0.0559(3) 0.4033(3) 0.0295(9) Uani 1 1 d . . .
C43 C 0.5010(4) 0.0095(3) 0.3674(3) 0.0290(8) Uani 1 1 d . . .
C44 C 0.4162(3) 0.0437(2) 0.3148(2) 0.0267(8) Uani 1 1 d . . .
Cl1 Cl 0.05370(7) 0.25967(6) 0.01828(5) 0.02068(18) Uani 1 1 d . . .
Cl2 Cl -0.33716(9) 0.08543(7) -0.06895(7) 0.0404(3) Uani 1 1 d . . .
Cl3 Cl -0.40532(9) 0.40205(8) 0.16204(7) 0.0427(3) Uani 1 1 d . . .
Cl4 Cl -0.02073(11) 0.44862(9) 0.64225(7) 0.0522(3) Uani 1 1 d . . .
Cl5 Cl 0.19988(13) 0.14169(11) 0.62597(9) 0.0667(4) Uani 1 1 d . . .
Cl6 Cl -0.12580(9) 0.55061(7) 0.10021(7) 0.0383(2) Uani 1 1 d . . .
Cl7 Cl 0.33071(10) 0.68138(8) 0.13087(9) 0.0489(3) Uani 1 1 d . . .
Cl8 Cl 0.52457(13) 0.32856(8) 0.64445(7) 0.0565(3) Uani 1 1 d . . .
Cl9 Cl 0.75488(9) 0.46945(8) 0.42830(9) 0.0518(3) Uani 1 1 d . . .
Cl10 Cl 0.33972(13) 0.01138(13) -0.18963(9) 0.0867(5) Uani 1 1 d . . .
Cl11 Cl 0.38468(13) 0.38726(13) -0.10955(13) 0.0928(7) Uani 1 1 d . . .
Cl12 Cl 0.78419(9) 0.19891(8) 0.42718(7) 0.0414(3) Uani 1 1 d . . .
Cl13 Cl 0.46573(11) -0.09820(8) 0.38612(9) 0.0516(3) Uani 1 1 d . . .

loop_
_atom_site_aniso_label
_atom_site_aniso_U_11
_atom_site_aniso_U_22
_atom_site_aniso_U_33
_atom_site_aniso_U_23
_atom_site_aniso_U_13
_atom_site_aniso_U_12
Ru1 0.01660(15) 0.01740(15) 0.01209(14) 0.00230(11) 0.00039(11) 0.00170(11)
Ru2 0.01744(15) 0.01806(15) 0.01294(15) 0.00306(11) 0.00081(11) 0.00159(11)
N1 0.0151(14) 0.0267(15) 0.0153(15) 0.0047(12) 0.0001(11) 0.0015(12)
N2 0.0219(15) 0.0242(15) 0.0140(15) 0.0036(12) 0.0010(12) 0.0013(13)
N3 0.0199(15) 0.0197(14) 0.0158(15) 0.0044(12) 0.0005(12) 0.0032(12)
N4 0.0166(14) 0.0183(14) 0.0137(14) 0.0022(11) -0.0035(11) 0.0017(12)
N5 0.0213(15) 0.0216(15) 0.0126(14) 0.0034(12) 0.0033(12) 0.0050(13)
N6 0.0193(15) 0.0204(14) 0.0178(15) 0.0053(12) 0.0022(12) 0.0047(12)
O1 0.0243(13) 0.0174(12) 0.0184(13) 0.0022(10) 0.0001(10) 0.0012(10)
O2 0.0265(14) 0.0202(12) 0.0215(13) 0.0057(10) 0.0024(11) -0.0006(11)
C1 0.0205(18) 0.0201(17) 0.0235(19) 0.0036(15) 0.0036(15) -0.0015(15)
C2 0.063(3) 0.026(2) 0.035(2) 0.0084(18) 0.000(2) -0.022(2)
C3 0.042(3) 0.046(3) 0.041(3) 0.019(2) 0.000(2) -0.012(2)
C4 0.061(4) 0.051(3) 0.102(5) 0.042(3) 0.001(3) -0.015(3)
C5 0.086(5) 0.156(7) 0.117(6) 0.107(6) -0.039(4) -0.055(5)
C6 0.0230(19) 0.0222(18) 0.0172(18) 0.0031(14) 0.0006(15) 0.0000(15)
C7 0.0196(18) 0.030(2) 0.0210(19) 0.0119(15) 0.0042(15) 0.0009(16)
C8 0.0233(19) 0.0252(18) 0.0172(18) 0.0067(15) -0.0005(15) -0.0022(15)
C9 0.025(2) 0.031(2) 0.0191(19) 0.0088(16) -0.0012(15) -0.0049(17)
C10 0.0228(19) 0.037(2) 0.026(2) 0.0161(17) 0.0060(16) 0.0037(17)
C11 0.0212(19) 0.039(2) 0.030(2) 0.0167(18) 0.0102(16) 0.0110(17)
C12 0.0216(19) 0.034(2) 0.026(2) 0.0119(17) 0.0070(16) 0.0059(17)
C13 0.0181(18) 0.0308(19) 0.0150(18) 0.0033(15) 0.0024(14) -0.0006(16)
C14 0.027(2) 0.047(2) 0.021(2) 0.0115(18) 0.0032(16) 0.0028(19)
C15 0.033(2) 0.062(3) 0.031(2) 0.026(2) 0.0031(19) 0.009(2)
C16 0.031(2) 0.068(3) 0.022(2) 0.014(2) 0.0042(18) 0.008(2)
C17 0.024(2) 0.049(2) 0.026(2) -0.0036(18) 0.0070(17) -0.0028(19)
C18 0.0194(19) 0.035(2) 0.0175(19) -0.0028(15) 0.0024(15) -0.0044(16)
C19 0.0204(18) 0.0207(17) 0.0173(18) 0.0028(14) 0.0030(14) 0.0039(15)
C20 0.0243(19) 0.0184(17) 0.0126(17) 0.0020(13) 0.0003(14) 0.0032(15)
C21 0.0265(19) 0.0245(18) 0.0150(17) 0.0022(14) 0.0023(15) 0.0074(16)
C22 0.0216(19) 0.035(2) 0.0200(19) 0.0084(16) 0.0018(15) 0.0097(17)
C23 0.030(2) 0.031(2) 0.029(2) 0.0102(17) 0.0045(17) 0.0037(17)
C24 0.031(2) 0.029(2) 0.025(2) 0.0119(16) 0.0064(16) 0.0019(17)
C25 0.030(2) 0.0251(19) 0.0177(18) 0.0049(15) 0.0031(15) 0.0034(16)
C26 0.0257(19) 0.0154(17) 0.0191(18) -0.0005(14) -0.0045(15) 0.0041(15)
C27 0.0209(19) 0.0190(18) 0.034(2) 0.0021(15) -0.0004(16) 0.0019(15)
C28 0.023(2) 0.024(2) 0.042(2) -0.0030(17) -0.0041(18) -0.0026(17)
C29 0.036(2) 0.0220(19) 0.028(2) -0.0027(16) -0.0132(17) 0.0043(18)
C30 0.045(3) 0.0205(19) 0.022(2) 0.0047(15) -0.0118(18) 0.0019(18)
C31 0.035(2) 0.0186(18) 0.0218(19) 0.0071(15) -0.0033(16) 0.0047(16)
C32 0.0211(18) 0.0197(17) 0.0185(18) 0.0015(14) 0.0015(14) 0.0010(15)
C33 0.0176(18) 0.036(2) 0.0183(18) 0.0084(16) 0.0040(14) 0.0057(16)
C34 0.0185(19) 0.051(3) 0.046(3) 0.034(2) 0.0118(18) 0.0153(19)
C35 0.024(2) 0.086(4) 0.053(3) 0.053(3) 0.016(2) 0.029(2)
C36 0.027(2) 0.116(5) 0.032(3) 0.037(3) 0.008(2) 0.025(3)
C37 0.029(2) 0.081(4) 0.020(2) -0.005(2) 0.0038(18) 0.013(2)
C38 0.023(2) 0.042(2) 0.024(2) -0.0029(17) 0.0017(16) 0.0053(18)
C39 0.0220(19) 0.0261(19) 0.0177(18) 0.0044(15) 0.0062(15) 0.0065(16)
C40 0.0198(18) 0.0285(19) 0.0194(18) 0.0040(15) 0.0026(14) 0.0068(16)
C41 0.0211(19) 0.032(2) 0.0213(19) 0.0034(16) 0.0012(15) 0.0019(16)
C42 0.030(2) 0.035(2) 0.027(2) 0.0131(17) 0.0067(17) 0.0102(18)
C43 0.035(2) 0.028(2) 0.028(2) 0.0139(17) 0.0082(17) 0.0044(18)
C44 0.028(2) 0.0257(19) 0.028(2) 0.0096(16) 0.0056(16) 0.0069(17)
Cl1 0.0218(4) 0.0241(4) 0.0142(4) 0.0046(3) -0.0005(3) 0.0028(4)
Cl2 0.0359(6) 0.0382(6) 0.0335(6) 0.0008(4) -0.0121(4) -0.0028(5)
Cl3 0.0326(6) 0.0556(7) 0.0422(6) 0.0122(5) 0.0081(5) 0.0220(5)
Cl4 0.0494(7) 0.0661(8) 0.0281(6) -0.0134(5) 0.0119(5) 0.0094(6)
Cl5 0.0749(9) 0.1024(11) 0.0452(7) 0.0489(8) 0.0165(7) 0.0389(9)
Cl6 0.0260(5) 0.0467(6) 0.0473(6) 0.0204(5) 0.0044(4) 0.0160(5)
Cl7 0.0377(6) 0.0485(7) 0.0715(8) 0.0405(6) 0.0076(6) -0.0011(5)
Cl8 0.0830(9) 0.0450(6) 0.0307(6) 0.0191(5) -0.0226(6) -0.0103(6)
Cl9 0.0236(5) 0.0547(7) 0.0667(8) 0.0082(6) -0.0005(5) -0.0069(5)
Cl10 0.0663(9) 0.1209(13) 0.0393(7) -0.0395(8) 0.0163(7) 0.0059(9)
Cl11 0.0608(9) 0.1451(15) 0.1493(15) 0.1310(14) 0.0682(10) 0.0620(10)
Cl12 0.0234(5) 0.0506(6) 0.0452(6) 0.0151(5) -0.0059(4) -0.0022(5)
Cl13 0.0505(7) 0.0410(6) 0.0714(8) 0.0372(6) 0.0028(6) 0.0032(5)

loop_
_atom_type_symbol
_atom_type_description
_atom_type_scat_dispersion_real
_atom_type_scat_dispersion_imag
_atom_type_scat_source
C C 0.0033 0.0016 'International Tables Vol C Tables 4.2.6.8 and 6.1.1.4'
H H 0.0000 0.0000 'International Tables Vol C Tables 4.2.6.8 and 6.1.1.4'
N N 0.0061 0.0033 'International Tables Vol C Tables 4.2.6.8 and 6.1.1.4'
O O 0.0106 0.0060 'International Tables Vol C Tables 4.2.6.8 and 6.1.1.4'
Cl Cl 0.1484 0.1585 'International Tables Vol C Tables 4.2.6.8 and 6.1.1.4'
Ru Ru -1.2594 0.8363 'International Tables Vol C Tables 4.2.6.8 and 6.1.1.4'

loop_
_geom_angle_atom_site_label_1
_geom_angle_atom_site_label_2
_geom_angle_atom_site_label_3
_geom_angle
_geom_angle_site_symmetry_1
_geom_angle_site_symmetry_3
_geom_angle_publ_flag
N3 Ru1 O1 176.25(9) . . ?
N3 Ru1 N5 90.76(11) . . ?
O1 Ru1 N5 88.79(10) . . ?
N3 Ru1 N1 93.02(11) . . ?
O1 Ru1 N1 87.19(10) . . ?
N5 Ru1 N1 174.70(10) . . ?
N3 Ru1 Ru2 88.80(7) . . ?
O1 Ru1 Ru2 87.46(6) . . ?
N5 Ru1 Ru2 87.82(7) . . ?
N1 Ru1 Ru2 88.55(7) . . ?
N3 Ru1 Cl1 93.18(8) . . ?
O1 Ru1 Cl1 90.55(7) . . ?
N5 Ru1 Cl1 90.70(7) . . ?
N1 Ru1 Cl1 92.80(8) . . ?
Ru2 Ru1 Cl1 177.54(2) . . ?
N4 Ru2 N6 89.03(11) . . ?
N4 Ru2 N2 92.54(11) . . ?
N6 Ru2 N2 177.71(11) . . ?
N4 Ru2 O2 178.93(10) . . ?
N6 Ru2 O2 89.89(10) . . ?
N2 Ru2 O2 88.54(11) . . ?
N4 Ru2 Ru1 90.26(7) . . ?
N6 Ru2 Ru1 91.35(8) . . ?
N2 Ru2 Ru1 90.31(8) . . ?
O2 Ru2 Ru1 89.77(7) . . ?
C6 N1 C7 114.7(3) . . ?
C6 N1 Ru1 118.9(2) . . ?
C7 N1 Ru1 126.3(2) . . ?
C6 N2 C13 118.4(3) . . ?
C6 N2 Ru2 119.9(2) . . ?
C13 N2 Ru2 121.5(2) . . ?
C19 N3 C20 115.2(3) . . ?
C19 N3 Ru1 118.4(2) . . ?
C20 N3 Ru1 126.3(2) . . ?
C19 N4 C26 118.4(3) . . ?
C19 N4 Ru2 119.4(2) . . ?
C26 N4 Ru2 120.9(2) . . ?
C32 N5 C33 114.9(3) . . ?
C32 N5 Ru1 119.7(2) . . ?
C33 N5 Ru1 124.0(2) . . ?
C32 N6 C39 119.8(3) . . ?
C32 N6 Ru2 119.1(2) . . ?
C39 N6 Ru2 120.9(2) . . ?
C1 O1 Ru1 119.0(2) . . ?
C1 O2 Ru2 118.3(2) . . ?
O1 C1 O2 123.4(3) . . ?
O1 C1 C2 115.8(3) . . ?
O2 C1 C2 120.8(3) . . ?
C1 C2 C3 115.0(4) . . ?
C4 C3 C2 113.5(4) . . ?
C5 C4 C3 120.3(6) . . ?
N1 C6 N2 120.1(3) . . ?
C8 C7 C12 121.1(3) . . ?
C8 C7 N1 119.1(3) . . ?
C12 C7 N1 119.8(3) . . ?
C9 C8 C7 117.9(3) . . ?
C8 C9 C10 123.3(3) . . ?
C8 C9 Cl2 118.9(3) . . ?
C10 C9 Cl2 117.8(3) . . ?
C11 C10 C9 116.3(3) . . ?
C12 C11 C10 123.8(3) . . ?
C12 C11 Cl3 118.1(3) . . ?
C10 C11 Cl3 118.1(3) . . ?
C11 C12 C7 117.5(3) . . ?
C18 C13 C14 121.1(3) . . ?
C18 C13 N2 120.6(3) . . ?
C14 C13 N2 118.2(3) . . ?
C15 C14 C13 118.4(4) . . ?
C16 C15 C14 122.5(4) . . ?
C16 C15 Cl5 119.5(3) . . ?
C14 C15 Cl5 118.0(3) . . ?
C17 C16 C15 117.0(3) . . ?
C16 C17 C18 123.7(4) . . ?
C16 C17 Cl4 118.7(3) . . ?
C18 C17 Cl4 117.5(3) . . ?
C17 C18 C13 117.1(3) . . ?
N3 C19 N4 120.9(3) . . ?
C25 C20 C21 121.4(3) . . ?
C25 C20 N3 121.2(3) . . ?
C21 C20 N3 117.4(3) . . ?
C22 C21 C20 117.5(3) . . ?
C23 C22 C21 124.0(3) . . ?
C23 C22 Cl6 118.3(3) . . ?
C21 C22 Cl6 117.6(3) . . ?
C22 C23 C24 116.0(3) . . ?
C23 C24 C25 123.2(3) . . ?
C23 C24 Cl7 118.0(3) . . ?
C25 C24 Cl7 118.8(3) . . ?
C24 C25 C20 117.8(3) . . ?
C27 C26 C31 120.9(3) . . ?
C27 C26 N4 120.5(3) . . ?
C31 C26 N4 118.6(3) . . ?
C28 C27 C26 118.3(3) . . ?
C29 C28 C27 122.6(4) . . ?
C29 C28 Cl9 119.2(3) . . ?
C27 C28 Cl9 118.2(3) . . ?
C30 C29 C28 117.0(3) . . ?
C29 C30 C31 123.8(3) . . ?
C29 C30 Cl8 118.3(3) . . ?
C31 C30 Cl8 117.9(3) . . ?
C30 C31 C26 117.4(4) . . ?
N5 C32 N6 120.6(3) . . ?
C34 C33 C38 121.7(3) . . ?
C34 C33 N5 120.3(3) . . ?
C38 C33 N5 118.0(3) . . ?
C35 C34 C33 117.6(4) . . ?
C36 C35 C34 123.3(4) . . ?
C36 C35 Cl11 118.7(3) . . ?
C34 C35 Cl11 117.9(4) . . ?
C37 C36 C35 117.1(4) . . ?
C36 C37 C38 123.8(4) . . ?
C36 C37 Cl10 119.8(4) . . ?
C38 C37 Cl10 116.5(4) . . ?
C33 C38 C37 116.5(4) . . ?
C40 C39 C44 121.0(3) . . ?
C40 C39 N6 121.1(3) . . ?
C44 C39 N6 117.8(3) . . ?
C41 C40 C39 117.9(3) . . ?
C40 C41 C42 123.4(4) . . ?
C40 C41 Cl12 118.6(3) . . ?
C42 C41 Cl12 117.9(3) . . ?
C43 C42 C41 116.8(3) . . ?
C42 C43 C44 123.1(3) . . ?
C42 C43 Cl13 118.1(3) . . ?
C44 C43 Cl13 118.8(3) . . ?
C43 C44 C39 117.8(3) . . ?

loop_
_geom_bond_atom_site_label_1
_geom_bond_atom_site_label_2
_geom_bond_distance
_geom_bond_site_symmetry_2
_geom_bond_publ_flag
Ru1 N3 2.066(3) . ?
Ru1 O1 2.066(2) . ?
Ru1 N5 2.085(3) . ?
Ru1 N1 2.094(3) . ?
Ru1 Ru2 2.3131(4) . ?
Ru1 Cl1 2.3828(8) . ?
Ru2 N4 2.024(3) . ?
Ru2 N6 2.030(3) . ?
Ru2 N2 2.040(3) . ?
Ru2 O2 2.045(2) . ?
N1 C6 1.334(4) . ?
N1 C7 1.433(4) . ?
N2 C6 1.327(4) . ?
N2 C13 1.412(4) . ?
N3 C19 1.325(4) . ?
N3 C20 1.437(4) . ?
N4 C19 1.330(4) . ?
N4 C26 1.414(4) . ?
N5 C32 1.325(4) . ?
N5 C33 1.425(4) . ?
N6 C32 1.327(4) . ?
N6 C39 1.422(4) . ?
O1 C1 1.277(4) . ?
O2 C1 1.268(4) . ?
C1 C2 1.507(5) . ?
C2 C3 1.537(6) . ?
C3 C4 1.534(7) . ?
C4 C5 1.356(9) . ?
C7 C8 1.398(5) . ?
C7 C12 1.413(5) . ?
C8 C9 1.382(5) . ?
C9 C10 1.400(5) . ?
C9 Cl2 1.741(4) . ?
C10 C11 1.385(5) . ?
C11 C12 1.381(5) . ?
C11 Cl3 1.740(4) . ?
C13 C18 1.401(5) . ?
C13 C14 1.404(5) . ?
C14 C15 1.392(5) . ?
C15 C16 1.389(6) . ?
C15 Cl5 1.733(4) . ?
C16 C17 1.380(6) . ?
C17 C18 1.400(5) . ?
C17 Cl4 1.743(4) . ?
C20 C25 1.397(5) . ?
C20 C21 1.396(5) . ?
C21 C22 1.389(5) . ?
C22 C23 1.382(5) . ?
C22 Cl6 1.741(4) . ?
C23 C24 1.398(5) . ?
C24 C25 1.389(5) . ?
C24 Cl7 1.734(4) . ?
C26 C27 1.399(5) . ?
C26 C31 1.410(5) . ?
C27 C28 1.390(5) . ?
C28 C29 1.393(6) . ?
C28 Cl9 1.731(4) . ?
C29 C30 1.374(6) . ?
C30 C31 1.390(5) . ?
C30 Cl8 1.737(4) . ?
C33 C34 1.397(5) . ?
C33 C38 1.403(5) . ?
C34 C35 1.386(6) . ?
C35 C36 1.376(7) . ?
C35 Cl11 1.736(5) . ?
C36 C37 1.373(7) . ?
C37 C38 1.399(6) . ?
C37 Cl10 1.741(5) . ?
C39 C40 1.388(5) . ?
C39 C44 1.405(5) . ?
C40 C41 1.390(5) . ?
C41 C42 1.377(5) . ?
C41 Cl12 1.743(4) . ?
C42 C43 1.383(6) . ?
C43 C44 1.387(5) . ?
C43 Cl13 1.733(4) . ?

loop_
_geom_torsion_atom_site_label_1
_geom_torsion_atom_site_label_2
_geom_torsion_atom_site_label_3
_geom_torsion_atom_site_label_4
_geom_torsion
_geom_torsion_site_symmetry_1
_geom_torsion_site_symmetry_2
_geom_torsion_site_symmetry_3
_geom_torsion_site_symmetry_4
_geom_torsion_publ_flag
N3 Ru1 Ru2 N4 -10.55(10) . . . . ?
O1 Ru1 Ru2 N4 169.14(10) . . . . ?
N5 Ru1 Ru2 N4 80.25(11) . . . . ?
N1 Ru1 Ru2 N4 -103.61(11) . . . . ?
Cl1 Ru1 Ru2 N4 133.3(6) . . . . ?
N3 Ru1 Ru2 N6 -99.59(11) . . . . ?
O1 Ru1 Ru2 N6 80.10(10) . . . . ?
N5 Ru1 Ru2 N6 -8.79(11) . . . . ?
N1 Ru1 Ru2 N6 167.35(11) . . . . ?
Cl1 Ru1 Ru2 N6 44.2(6) . . . . ?
N3 Ru1 Ru2 N2 81.99(11) . . . . ?
O1 Ru1 Ru2 N2 -98.32(10) . . . . ?
N5 Ru1 Ru2 N2 172.79(11) . . . . ?
N1 Ru1 Ru2 N2 -11.07(11) . . . . ?
Cl1 Ru1 Ru2 N2 -134.2(6) . . . . ?
N3 Ru1 Ru2 O2 170.52(10) . . . . ?
O1 Ru1 Ru2 O2 -9.79(9) . . . . ?
N5 Ru1 Ru2 O2 -98.68(10) . . . . ?
N1 Ru1 Ru2 O2 77.47(10) . . . . ?
Cl1 Ru1 Ru2 O2 -45.6(6) . . . . ?
N3 Ru1 N1 C6 -75.9(3) . . . . ?
O1 Ru1 N1 C6 100.4(3) . . . . ?
N5 Ru1 N1 C6 59.5(12) . . . . ?
Ru2 Ru1 N1 C6 12.8(2) . . . . ?
Cl1 Ru1 N1 C6 -169.2(2) . . . . ?
N3 Ru1 N1 C7 109.0(3) . . . . ?
O1 Ru1 N1 C7 -74.8(3) . . . . ?
N5 Ru1 N1 C7 -115.6(11) . . . . ?
Ru2 Ru1 N1 C7 -162.3(3) . . . . ?
Cl1 Ru1 N1 C7 15.7(3) . . . . ?
N4 Ru2 N2 C6 103.6(3) . . . . ?
N6 Ru2 N2 C6 -123(3) . . . . ?
O2 Ru2 N2 C6 -76.4(3) . . . . ?
Ru1 Ru2 N2 C6 13.3(3) . . . . ?
N4 Ru2 N2 C13 -82.5(3) . . . . ?
N6 Ru2 N2 C13 51(3) . . . . ?
O2 Ru2 N2 C13 97.4(3) . . . . ?
Ru1 Ru2 N2 C13 -172.8(3) . . . . ?
O1 Ru1 N3 C19 9.9(16) . . . . ?
N5 Ru1 N3 C19 -73.2(2) . . . . ?
N1 Ru1 N3 C19 103.1(2) . . . . ?
Ru2 Ru1 N3 C19 14.6(2) . . . . ?
Cl1 Ru1 N3 C19 -163.9(2) . . . . ?
O1 Ru1 N3 C20 -172.2(14) . . . . ?
N5 Ru1 N3 C20 104.7(3) . . . . ?
N1 Ru1 N3 C20 -79.0(3) . . . . ?
Ru2 Ru1 N3 C20 -167.5(2) . . . . ?
Cl1 Ru1 N3 C20 14.0(2) . . . . ?
N6 Ru2 N4 C19 101.3(2) . . . . ?
N2 Ru2 N4 C19 -80.4(2) . . . . ?
O2 Ru2 N4 C19 102(5) . . . . ?
Ru1 Ru2 N4 C19 9.9(2) . . . . ?
N6 Ru2 N4 C26 -65.1(3) . . . . ?
N2 Ru2 N4 C26 113.2(3) . . . . ?
O2 Ru2 N4 C26 -65(5) . . . . ?
Ru1 Ru2 N4 C26 -156.5(2) . . . . ?
N3 Ru1 N5 C32 100.0(3) . . . . ?
O1 Ru1 N5 C32 -76.3(3) . . . . ?
N1 Ru1 N5 C32 -35.5(13) . . . . ?
Ru2 Ru1 N5 C32 11.2(2) . . . . ?
Cl1 Ru1 N5 C32 -166.8(3) . . . . ?
N3 Ru1 N5 C33 -94.2(3) . . . . ?
O1 Ru1 N5 C33 89.5(3) . . . . ?
N1 Ru1 N5 C33 130.3(11) . . . . ?
Ru2 Ru1 N5 C33 177.0(3) . . . . ?
Cl1 Ru1 N5 C33 -1.0(3) . . . . ?
N4 Ru2 N6 C32 -80.8(3) . . . . ?
N2 Ru2 N6 C32 146(3) . . . . ?
O2 Ru2 N6 C32 99.2(3) . . . . ?
Ru1 Ru2 N6 C32 9.5(3) . . . . ?
N4 Ru2 N6 C39 94.3(3) . . . . ?
N2 Ru2 N6 C39 -39(3) . . . . ?
O2 Ru2 N6 C39 -85.7(3) . . . . ?
Ru1 Ru2 N6 C39 -175.4(2) . . . . ?
N3 Ru1 O1 C1 18.9(16) . . . . ?
N5 Ru1 O1 C1 102.0(2) . . . . ?
N1 Ru1 O1 C1 -74.5(2) . . . . ?
Ru2 Ru1 O1 C1 14.1(2) . . . . ?
Cl1 Ru1 O1 C1 -167.3(2) . . . . ?
N4 Ru2 O2 C1 -82(5) . . . . ?
N6 Ru2 O2 C1 -82.1(2) . . . . ?
N2 Ru2 O2 C1 99.6(2) . . . . ?
Ru1 Ru2 O2 C1 9.2(2) . . . . ?
Ru1 O1 C1 O2 -11.1(4) . . . . ?
Ru1 O1 C1 C2 170.6(3) . . . . ?
Ru2 O2 C1 O1 -0.5(4) . . . . ?
Ru2 O2 C1 C2 177.7(3) . . . . ?
O1 C1 C2 C3 -165.7(4) . . . . ?
O2 C1 C2 C3 16.0(6) . . . . ?
C1 C2 C3 C4 -76.0(5) . . . . ?
C2 C3 C4 C5 133.0(5) . . . . ?
C7 N1 C6 N2 169.5(3) . . . . ?
Ru1 N1 C6 N2 -6.2(4) . . . . ?
C13 N2 C6 N1 179.3(3) . . . . ?
Ru2 N2 C6 N1 -6.6(4) . . . . ?
C6 N1 C7 C8 -127.7(3) . . . . ?
Ru1 N1 C7 C8 47.6(4) . . . . ?
C6 N1 C7 C12 52.0(4) . . . . ?
Ru1 N1 C7 C12 -132.8(3) . . . . ?
C12 C7 C8 C9 -0.5(5) . . . . ?
N1 C7 C8 C9 179.2(3) . . . . ?
C7 C8 C9 C10 -0.9(5) . . . . ?
C7 C8 C9 Cl2 178.1(3) . . . . ?
C8 C9 C10 C11 1.4(5) . . . . ?
Cl2 C9 C10 C11 -177.6(3) . . . . ?
C9 C10 C11 C12 -0.4(5) . . . . ?
C9 C10 C11 Cl3 178.2(3) . . . . ?
C10 C11 C12 C7 -0.9(5) . . . . ?
Cl3 C11 C12 C7 -179.5(3) . . . . ?
C8 C7 C12 C11 1.4(5) . . . . ?
N1 C7 C12 C11 -178.3(3) . . . . ?
C6 N2 C13 C18 -44.7(5) . . . . ?
Ru2 N2 C13 C18 141.3(3) . . . . ?
C6 N2 C13 C14 136.8(3) . . . . ?
Ru2 N2 C13 C14 -37.2(4) . . . . ?
C18 C13 C14 C15 -0.9(6) . . . . ?
N2 C13 C14 C15 177.5(4) . . . . ?
C13 C14 C15 C16 0.8(7) . . . . ?
C13 C14 C15 Cl5 -179.7(3) . . . . ?
C14 C15 C16 C17 0.3(7) . . . . ?
Cl5 C15 C16 C17 -179.2(3) . . . . ?
C15 C16 C17 C18 -1.4(7) . . . . ?
C15 C16 C17 Cl4 -179.3(3) . . . . ?
C16 C17 C18 C13 1.3(6) . . . . ?
Cl4 C17 C18 C13 179.3(3) . . . . ?
C14 C13 C18 C17 -0.1(5) . . . . ?
N2 C13 C18 C17 -178.5(3) . . . . ?
C20 N3 C19 N4 170.9(3) . . . . ?
Ru1 N3 C19 N4 -11.0(4) . . . . ?
C26 N4 C19 N3 165.7(3) . . . . ?
Ru2 N4 C19 N3 -1.0(4) . . . . ?
C19 N3 C20 C25 46.2(4) . . . . ?
Ru1 N3 C20 C25 -131.8(3) . . . . ?
C19 N3 C20 C21 -131.4(3) . . . . ?
Ru1 N3 C20 C21 50.6(4) . . . . ?
C25 C20 C21 C22 -2.6(5) . . . . ?
N3 C20 C21 C22 175.0(3) . . . . ?
C20 C21 C22 C23 0.4(5) . . . . ?
C20 C21 C22 Cl6 -175.7(3) . . . . ?
C21 C22 C23 C24 0.4(5) . . . . ?
Cl6 C22 C23 C24 176.6(3) . . . . ?
C22 C23 C24 C25 0.8(6) . . . . ?
C22 C23 C24 Cl7 -178.9(3) . . . . ?
C23 C24 C25 C20 -2.9(5) . . . . ?
Cl7 C24 C25 C20 176.9(3) . . . . ?
C21 C20 C25 C24 3.8(5) . . . . ?
N3 C20 C25 C24 -173.7(3) . . . . ?
C19 N4 C26 C27 -38.8(4) . . . . ?
Ru2 N4 C26 C27 127.7(3) . . . . ?
C19 N4 C26 C31 144.4(3) . . . . ?
Ru2 N4 C26 C31 -49.1(4) . . . . ?
C31 C26 C27 C28 3.0(5) . . . . ?
N4 C26 C27 C28 -173.8(3) . . . . ?
C26 C27 C28 C29 -1.5(5) . . . . ?
C26 C27 C28 Cl9 178.4(3) . . . . ?
C27 C28 C29 C30 -0.8(6) . . . . ?
Cl9 C28 C29 C30 179.3(3) . . . . ?
C28 C29 C30 C31 1.6(6) . . . . ?
C28 C29 C30 Cl8 -175.4(3) . . . . ?
C29 C30 C31 C26 -0.2(5) . . . . ?
Cl8 C30 C31 C26 176.8(2) . . . . ?
C27 C26 C31 C30 -2.2(5) . . . . ?
N4 C26 C31 C30 174.6(3) . . . . ?
C33 N5 C32 N6 -174.1(3) . . . . ?
Ru1 N5 C32 N6 -7.0(4) . . . . ?
C39 N6 C32 N5 -178.3(3) . . . . ?
Ru2 N6 C32 N5 -3.1(4) . . . . ?
C32 N5 C33 C34 -119.8(4) . . . . ?
Ru1 N5 C33 C34 73.8(4) . . . . ?
C32 N5 C33 C38 58.5(4) . . . . ?
Ru1 N5 C33 C38 -107.9(3) . . . . ?
C38 C33 C34 C35 -2.1(5) . . . . ?
N5 C33 C34 C35 176.1(3) . . . . ?
C33 C34 C35 C36 1.2(6) . . . . ?
C33 C34 C35 Cl11 -176.8(3) . . . . ?
C34 C35 C36 C37 0.8(6) . . . . ?
Cl11 C35 C36 C37 178.7(3) . . . . ?
C35 C36 C37 C38 -1.9(7) . . . . ?
C35 C36 C37 Cl10 177.4(3) . . . . ?
C34 C33 C38 C37 1.1(5) . . . . ?
N5 C33 C38 C37 -177.2(3) . . . . ?
C36 C37 C38 C33 1.0(6) . . . . ?
Cl10 C37 C38 C33 -178.3(3) . . . . ?
C32 N6 C39 C40 65.1(4) . . . . ?
Ru2 N6 C39 C40 -110.0(3) . . . . ?
C32 N6 C39 C44 -118.0(4) . . . . ?
Ru2 N6 C39 C44 66.9(4) . . . . ?
C44 C39 C40 C41 -1.2(5) . . . . ?
N6 C39 C40 C41 175.6(3) . . . . ?
C39 C40 C41 C42 1.9(5) . . . . ?
C39 C40 C41 Cl12 -178.2(3) . . . . ?
C40 C41 C42 C43 -0.5(5) . . . . ?
Cl12 C41 C42 C43 179.6(3) . . . . ?
C41 C42 C43 C44 -1.7(6) . . . . ?
C41 C42 C43 Cl13 175.9(3) . . . . ?
C42 C43 C44 C39 2.3(5) . . . . ?
Cl13 C43 C44 C39 -175.3(3) . . . . ?
C40 C39 C44 C43 -0.8(5) . . . . ?
N6 C39 C44 C43 -177.7(3) . . . . ?
